data_1570748
loop_
_publ_author_name
'Sarkar, Debotra'
'Dutta, Sayan'
'Hanusch, Franziska'
'Koley, Debasis'
'Inoue, Shigeyoshi'

_publ_section_title
;
 Synthesis and reactivity of N-heterocyclic carbene (NHC)-supported
 heavier nitrile ylides.
;
_journal_issue 7
_journal_name_full 'Chemical science'
_journal_page_first 2391
_journal_page_last 2397
_journal_paper_doi 10.1039/d3sc06430a
_journal_volume 15
_journal_year 2024
_chemical_compound_source 'see text'
_chemical_formula_moiety 'C55 H63 Ge N2 P5 Si, C4 H10 O'
_chemical_formula_sum 'C59 H73 Ge N2 O P5 Si'
_chemical_formula_weight 1081.74
_space_group_IT_number 2
_space_group_name_Hall '-P 1'
_space_group_name_H-M_alt 'P -1'
_symmetry_cell_setting triclinic
_symmetry_Int_Tables_number 2
_symmetry_space_group_name_Hall '-P 1'
_symmetry_space_group_name_H-M 'P -1'
_atom_sites_solution_hydrogens mixed
_atom_sites_solution_primary direct
_audit_update_record
;
2023-10-10 deposited with the CCDC.	2024-01-09 downloaded from the CCDC.
;
_cell_angle_alpha 91.771(12)
_cell_angle_beta 105.725(16)
_cell_angle_gamma 107.874(9)
_cell_formula_units_Z 2
_cell_length_a 13.130(4)
_cell_length_b 13.510(4)
_cell_length_c 17.559(5)
_cell_measurement_reflns_used 9689
_cell_measurement_temperature 100
_cell_measurement_theta_max 25.6692
_cell_measurement_theta_min 2.3642
_cell_volume 2831.2(15)
_computing_cell_refinement 'SAINT (Bruker, 2017)'
_computing_data_collection 'APEX III Control Software (Bruker, 2016)'
_computing_data_reduction 'SAINT (Bruker, 2017)'
_computing_molecular_graphics 'PLATON (Spek, 2011)'
_computing_publication_material 'PLATON (Spek, 2003)'
_computing_structure_refinement 'SHELXL-201n (Sheldrick, 2014)'
_computing_structure_solution 'SHELXT (Sheldrick, 2015)'
_diffrn_ambient_temperature 100
_diffrn_detector 'CMOS plate'
_diffrn_detector_area_resol_mean 16
_diffrn_measured_fraction_theta_full 1.000
_diffrn_measured_fraction_theta_max 0.997
_diffrn_measurement_device '\k-geometry diffractometer'
_diffrn_measurement_device_type 'Bruker Photon CMOS'
_diffrn_measurement_method 'phi- and omega-rotation'
_diffrn_radiation_monochromator 'Helios optic'
_diffrn_radiation_probe x-ray
_diffrn_radiation_source 'IMS microsource'
_diffrn_radiation_type MoK\a
_diffrn_radiation_wavelength 0.71073
_diffrn_reflns_av_R_equivalents 0.0545
_diffrn_reflns_av_unetI/netI 0.0216
_diffrn_reflns_limit_h_max 16
_diffrn_reflns_limit_h_min -16
_diffrn_reflns_limit_k_max 16
_diffrn_reflns_limit_k_min -16
_diffrn_reflns_limit_l_max 21
_diffrn_reflns_limit_l_min -21
_diffrn_reflns_number 122085
_diffrn_reflns_reduction_process
;
;
_diffrn_reflns_theta_full 25.24
_diffrn_reflns_theta_max 25.71
_diffrn_reflns_theta_min 1.88
_exptl_absorpt_coefficient_mu 0.744
_exptl_absorpt_correction_T_max 0.745
_exptl_absorpt_correction_T_min 0.723
_exptl_absorpt_correction_type multi-scan
_exptl_absorpt_process_details 'SADABS 2016/2, Bruker, 2016'
_exptl_crystal_colour 'clear yellow'
_exptl_crystal_density_diffrn 1.269
_exptl_crystal_density_method 'Not Measured'
_exptl_crystal_description fragment
_exptl_crystal_F_000 1140
_exptl_crystal_size_max 0.358
_exptl_crystal_size_mid 0.311
_exptl_crystal_size_min 0.196
_refine_diff_density_max 1.577
_refine_diff_density_min -0.844
_refine_diff_density_rms 0.058
_refine_ls_extinction_method none
_refine_ls_goodness_of_fit_ref 1.049
_refine_ls_hydrogen_treatment mixed
_refine_ls_matrix_type full
_refine_ls_number_parameters 688
_refine_ls_number_reflns 10752
_refine_ls_number_restraints 85
_refine_ls_restrained_S_all 1.074
_refine_ls_R_factor_all 0.0390
_refine_ls_R_factor_gt 0.0322
_refine_ls_shift/su_max 0.001
_refine_ls_shift/su_mean 0.000
_refine_ls_structure_factor_coef Fsqd
_refine_ls_weighting_details 'W=1/[\S^2^(FO^2^)+(0.0300P)^2^+3.4791P] WHERE P=(FO^2^+2FC^2^)/3'
_refine_ls_weighting_scheme calc
_refine_ls_wR_factor_gt 0.0765
_refine_ls_wR_factor_ref 0.0814
_reflns_number_gt 9563
_reflns_number_total 10752
_reflns_threshold_expression I>2\s(I)
_cod_data_source_file d3sc06430a2.cif
_cod_data_source_block Compound_4
_cod_depositor_comments 'Adding full bibliography for 1570745--1570748.cif.'
_cod_database_code 1570748

loop_
_space_group_symop_id
_space_group_symop_operation_xyz
1 x,y,z
2 -x,-y,-z

loop_
_atom_site_aniso_label
_atom_site_aniso_U_11
_atom_site_aniso_U_22
_atom_site_aniso_U_33
_atom_site_aniso_U_23
_atom_site_aniso_U_13
_atom_site_aniso_U_12
Ge1 0.0155(1) 0.0144(1) 0.0135(1) 0.0015(1) 0.0052(1) 0.0050(1)
P1 0.0200(3) 0.0211(3) 0.0133(2) 0.0022(2) 0.0059(2) 0.0096(2)
P2 0.0210(3) 0.0162(3) 0.0193(3) -0.0003(2) 0.0061(2) 0.0055(2)
P3 0.0221(3) 0.0239(3) 0.0160(3) 0.0024(2) 0.0083(2) 0.0042(2)
P4 0.0252(3) 0.0254(3) 0.0146(3) -0.0001(2) 0.0027(2) 0.0092(2)
P5 0.0244(3) 0.0286(3) 0.0180(3) -0.0002(2) 0.0070(2) 0.0129(2)
Si1 0.0159(3) 0.0142(3) 0.0136(3) 0.0031(2) 0.0054(2) 0.0049(2)
N1 0.0157(8) 0.0153(8) 0.0137(8) 0.0031(6) 0.0042(7) 0.0051(7)
N2 0.0180(8) 0.0152(8) 0.0184(9) 0.0040(7) 0.0072(7) 0.0066(7)
C1 0.0184(10) 0.0166(10) 0.0159(10) 0.0034(8) 0.0077(8) 0.0083(8)
C2 0.0163(10) 0.0165(10) 0.0179(10) 0.0037(8) 0.0070(8) 0.0052(8)
C3 0.0175(10) 0.0234(11) 0.0195(10) 0.0039(8) 0.0026(8) 0.0044(9)
C4 0.0233(11) 0.0284(12) 0.0205(11) 0.0104(9) 0.0053(9) 0.0098(9)
C5 0.0233(11) 0.0198(11) 0.0221(11) 0.0093(9) 0.0083(9) 0.0065(9)
C6 0.0186(10) 0.0157(10) 0.0192(10) 0.0035(8) 0.0077(8) 0.0061(8)
C7 0.0152(9) 0.0163(10) 0.0137(9) 0.0021(8) 0.0012(8) 0.0028(8)
C8 0.0148(10) 0.0210(10) 0.0146(10) 0.0032(8) 0.0013(8) 0.0049(8)
C9 0.0145(10) 0.0243(11) 0.0185(10) 0.0041(8) 0.0035(8) 0.0032(8)
C10 0.0178(10) 0.0181(10) 0.0225(11) 0.0037(8) 0.0009(9) -0.0005(8)
C11 0.0232(11) 0.0168(10) 0.0209(11) -0.0010(8) 0.0021(9) 0.0052(9)
C12 0.0189(10) 0.0194(10) 0.0157(10) 0.0008(8) 0.0023(8) 0.0048(8)
C13 0.0201(11) 0.0249(11) 0.0241(11) 0.0046(9) 0.0075(9) 0.0088(9)
C14 0.0283(13) 0.0207(12) 0.0408(14) 0.0070(10) 0.0077(11) 0.0002(10)
C15 0.0264(11) 0.0244(11) 0.0228(11) -0.0008(9) 0.0094(9) 0.0075(9)
C16 0.0227(11) 0.0126(9) 0.0175(10) 0.0066(8) 0.0066(8) 0.0033(8)
C17 0.0314(12) 0.0138(10) 0.0233(11) 0.0083(8) 0.0110(9) 0.0067(9)
C18 0.0407(14) 0.0145(10) 0.0230(11) 0.0022(9) 0.0090(10) 0.0046(10)
C19 0.0326(13) 0.0190(11) 0.0255(12) 0.0047(9) 0.0002(10) 0.0015(10)
C20 0.0223(11) 0.0243(11) 0.0270(12) 0.0085(9) 0.0039(9) 0.0044(9)
C21 0.0225(11) 0.0173(10) 0.0185(10) 0.0077(8) 0.0071(8) 0.0049(8)
C22 0.0395(14) 0.0193(11) 0.0364(13) 0.0081(10) 0.0171(11) 0.0132(10)
C23 0.0447(16) 0.0345(15) 0.0397(16) -0.0046(12) -0.0087(13) 0.0046(13)
C24 0.0221(11) 0.0277(12) 0.0219(11) 0.0044(9) 0.0080(9) 0.0081(9)
C25 0.0196(10) 0.0175(10) 0.0121(9) 0.0029(7) 0.0055(8) 0.0072(8)
C26 0.0189(10) 0.0174(10) 0.0175(10) 0.0028(8) 0.0052(8) 0.0059(8)
C27 0.0178(10) 0.0226(11) 0.0299(12) 0.0014(9) 0.0081(9) 0.0065(9)
C28 0.0251(12) 0.0223(11) 0.0365(13) -0.0005(10) 0.0116(10) 0.0118(9)
C29 0.0247(11) 0.0156(10) 0.0314(12) 0.0007(9) 0.0080(9) 0.0065(9)
C30 0.0192(10) 0.0178(10) 0.0164(10) 0.0025(8) 0.0047(8) 0.0060(8)
C31 0.0140(9) 0.0180(10) 0.0216(10) 0.0014(8) 0.0069(8) 0.0055(8)
C32 0.0170(10) 0.0215(11) 0.0207(10) 0.0035(8) 0.0089(8) 0.0074(8)
C33 0.0199(10) 0.0184(10) 0.0268(11) 0.0055(9) 0.0104(9) 0.0053(8)
C34 0.0198(11) 0.0192(11) 0.0289(12) -0.0011(9) 0.0118(9) 0.0040(9)
C35 0.0174(10) 0.0254(11) 0.0204(11) -0.0038(9) 0.0049(8) 0.0055(9)
C36 0.0151(10) 0.0228(11) 0.0211(10) 0.0035(8) 0.0077(8) 0.0069(8)
C37 0.0264(11) 0.0243(11) 0.0212(11) 0.0048(9) 0.0082(9) 0.0070(9)
C38 0.0340(13) 0.0224(12) 0.0381(14) -0.0044(10) 0.0127(11) 0.0005(10)
C39 0.0259(12) 0.0274(12) 0.0213(11) 0.0044(9) 0.0068(9) 0.0071(9)
C40 0.0207(10) 0.0110(9) 0.0210(10) 0.0018(8) 0.0078(8) 0.0060(8)
C41 0.0222(10) 0.0123(9) 0.0193(10) 0.0000(8) 0.0074(8) 0.0065(8)
C42 0.0214(11) 0.0133(10) 0.0235(11) -0.0029(8) 0.0059(9) 0.0048(8)
C43 0.0239(11) 0.0148(10) 0.0316(12) 0.0013(9) 0.0137(9) 0.0052(9)
C44 0.0315(12) 0.0180(10) 0.0229(11) 0.0055(8) 0.0146(9) 0.0066(9)
C45 0.0264(11) 0.0160(10) 0.0194(10) 0.0026(8) 0.0065(9) 0.0069(9)
C46 0.0276(12) 0.0224(11) 0.0188(11) -0.0006(8) 0.0084(9) 0.0070(9)
C47 0.0294(13) 0.0287(13) 0.0412(15) -0.0007(11) 0.0174(11) -0.0019(10)
C48 0.0327(13) 0.0300(12) 0.0200(11) 0.0068(9) 0.0054(10) 0.0078(10)
C49 0.0163(10) 0.0145(9) 0.0147(9) 0.0017(7) 0.0035(8) 0.0058(8)
C50 0.0134(9) 0.0218(10) 0.0148(9) 0.0040(8) 0.0043(8) 0.0047(8)
C51 0.0149(9) 0.0233(11) 0.0136(9) 0.0035(8) 0.0045(8) 0.0065(8)
C52 0.0220(10) 0.0117(9) 0.0219(10) 0.0013(8) 0.0063(9) 0.0050(8)
C53 0.0273(12) 0.0264(12) 0.0228(11) 0.0103(9) 0.0119(9) 0.0070(9)
C54 0.0213(11) 0.0281(12) 0.0223(11) 0.0004(9) 0.0095(9) 0.0094(9)
C55 0.0320(12) 0.0158(10) 0.0351(13) 0.0070(9) 0.0158(10) 0.0119(9)
O2 0.099(2) 0.0264(19) 0.099(2) 0.0011(15) 0.0390(19) 0.0221(17)
C56 0.0388(16) 0.0443(19) 0.040(2) 0.0198(17) 0.0185(17) 0.0203(16)
C57 0.0397(10) 0.0384(10) 0.0379(10) 0.0270(9) 0.0266(9) 0.0249(9)
C58 0.0376(10) 0.0376(10) 0.0373(10) 0.0274(9) 0.0284(9) 0.0257(9)
C59 0.0438(19) 0.0422(19) 0.0361(17) 0.0264(14) 0.0263(16) 0.0151(17)
C60 0.098(3) 0.024(3) 0.087(3) 0.004(2) 0.035(2) 0.022(2)
C61 0.099(3) 0.0267(19) 0.097(2) 0.0014(16) 0.037(2) 0.0215(17)
C62 0.100(3) 0.0266(19) 0.095(2) -0.0001(16) 0.039(2) 0.0216(17)
C63 0.098(3) 0.025(2) 0.087(3) -0.0063(18) 0.038(2) 0.025(2)

loop_
_atom_site_label
_atom_site_type_symbol
_atom_site_thermal_displace_type
_atom_site_fract_x
_atom_site_fract_y
_atom_site_fract_z
_atom_site_occupancy
_atom_site_U_iso_or_equiv
_atom_site_calc_flag
_atom_site_refinement_flags
_atom_site_disorder_assembly
_atom_site_disorder_group
Ge1 Ge Uani 0.35462(2) 0.38999(2) 0.19495(2) 1.000 0.0142(1) d . . .
P1 P Uani 0.45074(4) 0.40365(4) 0.32396(3) 1.000 0.0172(2) d . . .
P2 P Uani 0.27211(5) 0.22061(4) 0.12102(3) 1.000 0.0190(2) d . . .
P3 P Uani 0.43888(5) 0.42142(4) 0.08898(3) 1.000 0.0209(2) d . . .
P4 P Uani 0.28901(5) 0.29548(5) 0.01174(3) 1.000 0.0222(2) d . . .
P5 P Uani 0.42775(5) 0.25330(5) 0.08386(3) 1.000 0.0226(2) d . . .
Si1 Si Uani 0.54265(4) 0.29932(4) 0.30994(3) 1.000 0.0143(2) d . . .
N1 N Uani 0.68954(14) 0.44030(13) 0.22609(10) 1.000 0.0149(5) d . . .
N2 N Uani 0.68407(14) 0.28044(13) 0.21165(10) 1.000 0.0165(5) d . . .
C1 C Uani 0.61752(17) 0.26570(15) 0.40943(12) 1.000 0.0158(6) d . . .
O1 O Uiso -0.0044(6) -0.0023(8) 0.5030(5) 0.500 0.0330(5) d DUP A -1
C2 C Uani 0.71652(17) 0.33563(16) 0.46221(12) 1.000 0.0165(6) d . . .
C3 C Uani 0.76437(18) 0.30815(17) 0.53615(13) 1.000 0.0213(6) d . . .
C4 C Uani 0.71656(18) 0.21148(18) 0.55904(13) 1.000 0.0238(7) d . . .
C5 C Uani 0.61975(18) 0.14153(17) 0.50782(13) 1.000 0.0214(6) d . . .
C6 C Uani 0.56905(17) 0.16723(16) 0.43430(12) 1.000 0.0173(6) d . . .
C7 C Uani 0.77753(16) 0.44138(15) 0.44319(12) 1.000 0.0163(5) d . . .
C8 C Uani 0.86115(16) 0.45200(16) 0.40534(12) 1.000 0.0176(6) d . . .
C9 C Uani 0.91894(17) 0.55111(17) 0.39068(12) 1.000 0.0201(6) d . . .
C10 C Uani 0.89910(17) 0.64087(16) 0.41471(13) 1.000 0.0220(6) d . . .
C11 C Uani 0.81897(18) 0.62920(17) 0.45472(13) 1.000 0.0216(6) d . . .
C12 C Uani 0.75786(17) 0.53120(16) 0.46965(12) 1.000 0.0190(6) d . . .
C13 C Uani 0.89370(18) 0.35971(17) 0.38320(13) 1.000 0.0225(6) d . . .
C14 C Uani 0.9626(2) 0.74731(18) 0.39716(16) 1.000 0.0322(8) d . . .
C15 C Uani 0.67562(19) 0.52359(18) 0.51654(13) 1.000 0.0244(6) d . . .
C16 C Uani 0.46306(17) 0.08938(15) 0.38126(12) 1.000 0.0179(6) d . . .
C17 C Uani 0.46763(19) 0.00788(16) 0.33217(13) 1.000 0.0223(6) d . . .
C18 C Uani 0.3697(2) -0.05500(17) 0.27583(14) 1.000 0.0272(7) d . . .
C19 C Uani 0.2675(2) -0.04110(18) 0.26839(14) 1.000 0.0291(7) d . . .
C20 C Uani 0.26330(19) 0.03385(18) 0.32256(14) 1.000 0.0259(7) d . . .
C21 C Uani 0.35873(18) 0.09890(16) 0.37915(12) 1.000 0.0195(6) d . . .
C22 C Uani 0.5750(2) -0.01551(18) 0.34070(15) 1.000 0.0296(7) d . . .
C23 C Uani 0.1630(2) -0.1043(2) 0.20414(17) 1.000 0.0462(9) d . . .
C24 C Uani 0.34941(18) 0.17537(18) 0.43896(13) 1.000 0.0236(7) d . . .
C25 C Uani 0.25236(17) 0.47226(16) 0.19690(11) 1.000 0.0159(6) d . . .
C26 C Uani 0.13868(17) 0.42287(16) 0.19028(12) 1.000 0.0180(6) d . . .
C27 C Uani 0.07489(18) 0.48104(17) 0.20850(13) 1.000 0.0233(6) d . . .
C28 C Uani 0.12160(19) 0.58797(18) 0.23206(14) 1.000 0.0266(7) d . . .
C29 C Uani 0.23207(19) 0.63796(17) 0.23518(14) 1.000 0.0240(6) d . . .
C30 C Uani 0.29781(17) 0.58185(16) 0.21741(12) 1.000 0.0179(6) d . . .
C31 C Uani 0.07984(16) 0.30851(16) 0.16094(12) 1.000 0.0175(6) d . . .
C32 C Uani 0.06883(17) 0.23370(16) 0.21445(12) 1.000 0.0188(6) d . . .
C33 C Uani 0.00971(17) 0.12863(16) 0.18431(13) 1.000 0.0211(6) d . . .
C34 C Uani -0.03766(18) 0.09625(17) 0.10318(13) 1.000 0.0223(7) d . . .
C35 C Uani -0.02692(17) 0.17144(17) 0.05119(13) 1.000 0.0217(6) d . . .
C36 C Uani 0.03076(17) 0.27721(17) 0.07858(12) 1.000 0.0190(6) d . . .
C37 C Uani 0.12073(19) 0.26583(18) 0.30285(13) 1.000 0.0240(6) d . . .
C38 C Uani -0.0993(2) -0.01833(18) 0.07191(16) 1.000 0.0333(8) d . . .
C39 C Uani 0.03781(19) 0.35678(18) 0.01984(13) 1.000 0.0253(7) d . . .
C40 C Uani 0.41446(17) 0.64335(15) 0.21751(12) 1.000 0.0170(6) d . . .
C41 C Uani 0.49991(17) 0.68460(15) 0.28925(12) 1.000 0.0175(6) d . . .
C42 C Uani 0.60596(18) 0.74465(16) 0.28634(13) 1.000 0.0199(6) d . . .
C43 C Uani 0.62897(18) 0.76720(16) 0.21522(14) 1.000 0.0226(6) d . . .
C44 C Uani 0.54254(19) 0.72811(16) 0.14475(13) 1.000 0.0231(6) d . . .
C45 C Uani 0.43562(18) 0.66710(16) 0.14442(13) 1.000 0.0207(6) d . . .
C46 C Uani 0.47881(19) 0.66830(17) 0.36880(13) 1.000 0.0230(7) d . . .
C47 C Uani 0.7437(2) 0.8332(2) 0.21331(16) 1.000 0.0345(8) d . . .
C48 C Uani 0.3430(2) 0.63192(19) 0.06706(13) 1.000 0.0286(7) d . . .
C49 C Uani 0.64972(16) 0.34614(15) 0.25055(11) 1.000 0.0152(5) d . . .
C50 C Uani 0.74757(16) 0.43359(16) 0.17208(12) 1.000 0.0169(5) d . . .
C51 C Uani 0.74425(16) 0.33252(16) 0.16290(12) 1.000 0.0171(6) d . . .
C52 C Uani 0.67449(18) 0.53835(15) 0.25034(12) 1.000 0.0187(6) d . . .
C53 C Uani 0.79830(19) 0.52590(18) 0.13431(13) 1.000 0.0248(7) d . . .
C54 C Uani 0.79011(18) 0.27782(18) 0.11240(13) 1.000 0.0230(7) d . . .
C55 C Uani 0.6613(2) 0.16873(16) 0.21852(14) 1.000 0.0254(7) d . . .
O2 O Uani 0.4857(6) -0.0180(3) -0.0082(4) 0.500 0.0725(11) d DUP B -1
C56 C Uani -0.1151(5) 0.0572(6) 0.4008(4) 0.500 0.0377(11) d DUP A -1
C57 C Uani -0.0011(4) 0.0522(4) 0.4328(3) 0.500 0.0321(6) d DUP A -1
C58 C Uani 0.1094(4) -0.0048(4) 0.5413(3) 0.500 0.0302(6) d DUP A -1
C59 C Uani 0.0946(6) -0.0705(6) 0.6128(4) 0.500 0.0370(11) d DUP A -1
C60 C Uani 0.3544(8) -0.0429(7) 0.0614(6) 0.500 0.0677(17) d DUP B -1
C61 C Uani 0.4556(6) -0.0671(5) 0.0591(4) 0.500 0.0725(14) d DUP B -1
C62 C Uani 0.6076(5) 0.0055(5) 0.0080(4) 0.500 0.0717(14) d DUP B -1
C63 C Uani 0.6325(8) 0.0631(6) -0.0652(5) 0.500 0.0669(16) d DUP B -1
H1 H Uiso 0.481(2) 0.2055(18) 0.2623(14) 1.000 0.023(6) d . . .
H3 H Uiso 0.83080 0.35643 0.57140 1.000 0.0260 c RU . .
H4 H Uiso 0.75010 0.19361 0.60943 1.000 0.0290 c RU . .
H5 H Uiso 0.58736 0.07496 0.52303 1.000 0.0260 c RU . .
H9 H Uiso 0.97364 0.55770 0.36341 1.000 0.0240 c RU . .
H11 H Uiso 0.80536 0.68976 0.47245 1.000 0.0260 c RU . .
H13A H Uiso 0.83078 0.29492 0.37669 1.000 0.0340 c RU . .
H13B H Uiso 0.95856 0.35650 0.42549 1.000 0.0340 c RU . .
H13C H Uiso 0.91291 0.36775 0.33305 1.000 0.0340 c RU . .
H14A H Uiso 0.95513 0.74483 0.34001 1.000 0.0480 c RU . .
H14B H Uiso 1.04188 0.76636 0.42747 1.000 0.0480 c RU . .
H14C H Uiso 0.93182 0.79968 0.41264 1.000 0.0480 c RU . .
H15A H Uiso 0.66677 0.59225 0.52449 1.000 0.0370 c RU . .
H15B H Uiso 0.70357 0.50128 0.56846 1.000 0.0370 c RU . .
H15C H Uiso 0.60306 0.47230 0.48713 1.000 0.0370 c RU . .
H18 H Uiso 0.37326 -0.10888 0.24157 1.000 0.0330 c RU . .
H20 H Uiso 0.19283 0.04071 0.32073 1.000 0.0310 c RU . .
H22A H Uiso 0.57463 -0.04461 0.28877 1.000 0.0440 c RU . .
H22B H Uiso 0.58138 -0.06641 0.37878 1.000 0.0440 c RU . .
H22C H Uiso 0.63875 0.04928 0.36010 1.000 0.0440 c RU . .
H23A H Uiso 0.14202 -0.05941 0.16418 1.000 0.0690 c RU . .
H23B H Uiso 0.10199 -0.13233 0.22775 1.000 0.0690 c RU . .
H23C H Uiso 0.17696 -0.16239 0.17865 1.000 0.0690 c RU . .
H24A H Uiso 0.38812 0.24707 0.43105 1.000 0.0350 c RU . .
H24B H Uiso 0.38378 0.16256 0.49302 1.000 0.0350 c RU . .
H24C H Uiso 0.27026 0.16625 0.43176 1.000 0.0350 c RU . .
H27 H Uiso -0.00155 0.44671 0.20465 1.000 0.0280 c RU . .
H28 H Uiso 0.07837 0.62660 0.24591 1.000 0.0320 c RU . .
H29 H Uiso 0.26370 0.71169 0.24965 1.000 0.0290 c RU . .
H33 H Uiso 0.00174 0.07791 0.22047 1.000 0.0250 c RU . .
H35 H Uiso -0.05972 0.15030 -0.00451 1.000 0.0260 c RU . .
H37A H Uiso 0.20245 0.29263 0.31508 1.000 0.0360 c RU . .
H37B H Uiso 0.09921 0.20503 0.33116 1.000 0.0360 c RU . .
H37C H Uiso 0.09431 0.32074 0.31987 1.000 0.0360 c RU . .
H38A H Uiso -0.17821 -0.03516 0.06975 1.000 0.0500 c RU . .
H38B H Uiso -0.06566 -0.06173 0.10746 1.000 0.0500 c RU . .
H38C H Uiso -0.09391 -0.03230 0.01829 1.000 0.0500 c RU . .
H39A H Uiso 0.00213 0.32055 -0.03460 1.000 0.0380 c RU . .
H39B H Uiso 0.11658 0.39606 0.02621 1.000 0.0380 c RU . .
H39C H Uiso -0.00070 0.40529 0.02984 1.000 0.0380 c RU . .
H42 H Uiso 0.66446 0.77099 0.33492 1.000 0.0240 c RU . .
H44 H Uiso 0.55681 0.74344 0.09545 1.000 0.0280 c RU . .
H46A H Uiso 0.45387 0.72447 0.38554 1.000 0.0340 c RU . .
H46B H Uiso 0.54809 0.66934 0.40844 1.000 0.0340 c RU . .
H46C H Uiso 0.42074 0.60049 0.36418 1.000 0.0340 c RU . .
H47A H Uiso 0.76656 0.79835 0.17424 1.000 0.0520 c RU . .
H47B H Uiso 0.79744 0.84212 0.26621 1.000 0.0520 c RU . .
H47C H Uiso 0.74179 0.90197 0.19826 1.000 0.0520 c RU . .
H48A H Uiso 0.37436 0.64884 0.02252 1.000 0.0430 c RU . .
H48B H Uiso 0.28839 0.66793 0.06611 1.000 0.0430 c RU . .
H48C H Uiso 0.30603 0.55604 0.06210 1.000 0.0430 c RU . .
H52A H Uiso 0.62911 0.56021 0.20417 1.000 0.0280 c RU . .
H52B H Uiso 0.74781 0.59286 0.27122 1.000 0.0280 c RU . .
H52C H Uiso 0.63648 0.52756 0.29184 1.000 0.0280 c RU . .
H53A H Uiso 0.83698 0.50550 0.09915 1.000 0.0370 c RU . .
H53B H Uiso 0.85202 0.58184 0.17584 1.000 0.0370 c RU . .
H53C H Uiso 0.73926 0.55110 0.10308 1.000 0.0370 c RU . .
H54A H Uiso 0.72855 0.22217 0.07488 1.000 0.0350 c RU . .
H54B H Uiso 0.84198 0.24714 0.14642 1.000 0.0350 c RU . .
H54C H Uiso 0.82999 0.32815 0.08268 1.000 0.0350 c RU . .
H55A H Uiso 0.61256 0.12789 0.16741 1.000 0.0380 c RU . .
H55B H Uiso 0.62401 0.14994 0.25994 1.000 0.0380 c RU . .
H55C H Uiso 0.73189 0.15344 0.23282 1.000 0.0380 c RU . .
H56A H Uiso -0.11811 0.09831 0.35571 0.500 0.0570 c RUP A -1
H56B H Uiso -0.13485 0.09044 0.44253 0.500 0.0570 c RUP A -1
H56C H Uiso -0.16833 -0.01394 0.38277 0.500 0.0570 c RUP A -1
H57A H Uiso 0.01795 0.01291 0.39325 0.500 0.0390 c RUP A -1
H57B H Uiso 0.05480 0.12347 0.44765 0.500 0.0390 c RUP A -1
H58A H Uiso 0.16299 0.06682 0.56094 0.500 0.0360 c RUP A -1
H58B H Uiso 0.13599 -0.03957 0.50389 0.500 0.0360 c RUP A -1
H59A H Uiso 0.04896 -0.14335 0.59177 0.500 0.0550 c RUP A -1
H59B H Uiso 0.05727 -0.04061 0.64424 0.500 0.0550 c RUP A -1
H59C H Uiso 0.16822 -0.06817 0.64684 0.500 0.0550 c RUP A -1
H60A H Uiso 0.31498 -0.03256 0.00781 0.500 0.1020 c RUP B -1
H60B H Uiso 0.37587 0.02118 0.09801 0.500 0.1020 c RUP B -1
H60C H Uiso 0.30509 -0.10115 0.07980 0.500 0.1020 c RUP B -1
H61A H Uiso 0.51669 -0.03761 0.10933 0.500 0.0870 c RUP B -1
H61B H Uiso 0.43972 -0.14382 0.05072 0.500 0.0870 c RUP B -1
H62A H Uiso 0.62754 -0.05953 0.00992 0.500 0.0860 c RUP B -1
H62B H Uiso 0.64946 0.05166 0.05896 0.500 0.0860 c RUP B -1
H63A H Uiso 0.70684 0.06569 -0.06788 0.500 0.1000 c RUP B -1
H63B H Uiso 0.63025 0.13463 -0.05850 0.500 0.1000 c RUP B -1
H63C H Uiso 0.57583 0.02476 -0.11460 0.500 0.1000 c RUP B -1

loop_
_atom_type_symbol
_atom_type_description
_atom_type_scat_dispersion_real
_atom_type_scat_dispersion_imag
_atom_type_scat_source
C C 0.0033 0.0016 ' International Tables Vol C Tables 4.2.6.8 and 6.1.1.4'
H H 0.0000 0.0000 ' International Tables Vol C Tables 4.2.6.8 and 6.1.1.4'
Ge Ge 0.1547 1.8001 ' International Tables Vol C Tables 4.2.6.8 and 6.1.1.4'
N N 0.0061 0.0033 ' International Tables Vol C Tables 4.2.6.8 and 6.1.1.4'
O O 0.0106 0.0060 ' International Tables Vol C Tables 4.2.6.8 and 6.1.1.4'
P P 0.1023 0.0942 ' International Tables Vol C Tables 4.2.6.8 and 6.1.1.4'
Si Si 0.0817 0.0704 ' International Tables Vol C Tables 4.2.6.8 and 6.1.1.4'

loop_
_geom_angle_atom_site_label_1
_geom_angle_atom_site_label_2
_geom_angle_atom_site_label_3
_geom_angle
_geom_angle_site_symmetry_1
_geom_angle_site_symmetry_2
_geom_angle_site_symmetry_3
_geom_angle_publ_flag
P1 Ge1 P2 118.07(3) . . . yes
P1 Ge1 P3 124.27(3) . . . yes
P1 Ge1 C25 103.32(6) . . . yes
P2 Ge1 P3 80.98(3) . . . yes
P2 Ge1 C25 116.65(7) . . . yes
P3 Ge1 C25 113.47(6) . . . yes
Ge1 P1 Si1 97.40(3) . . . yes
Ge1 P2 P4 88.35(3) . . . yes
Ge1 P2 P5 86.79(3) . . . yes
P4 P2 P5 58.00(3) . . . yes
Ge1 P3 P4 87.77(3) . . . yes
Ge1 P3 P5 86.30(3) . . . yes
P4 P3 P5 58.08(3) . . . yes
P2 P4 P3 88.02(3) . . . yes
P2 P4 P5 61.08(3) . . . yes
P3 P4 P5 60.97(4) . . . yes
P2 P5 P3 87.92(3) . . . yes
P2 P5 P4 60.91(3) . . . yes
P3 P5 P4 60.95(3) . . . yes
P1 Si1 C1 112.22(7) . . . yes
P1 Si1 C49 115.86(7) . . . yes
C1 Si1 C49 108.33(10) . . . yes
C49 Si1 H1 96.4(11) . . . no
P1 Si1 H1 116.0(12) . . . no
C1 Si1 H1 106.6(10) . . . no
C49 N1 C50 110.89(17) . . . yes
C50 N1 C52 122.45(17) . . . yes
C49 N1 C52 126.65(18) . . . yes
C51 N2 C55 123.25(19) . . . yes
C49 N2 C51 111.17(17) . . . yes
C49 N2 C55 125.58(19) . . . yes
Si1 C1 C2 123.15(15) . . . yes
Si1 C1 C6 119.07(16) . . . yes
C2 C1 C6 117.71(19) . . . no
C57 O1 C58 107.6(6) . . . yes
C1 C2 C3 120.35(19) . . . no
C1 C2 C7 123.35(18) . . . no
C3 C2 C7 116.30(19) . . . no
C2 C3 C4 121.1(2) . . . no
C3 C4 C5 119.4(2) . . . no
C4 C5 C6 120.9(2) . . . no
C1 C6 C5 120.6(2) . . . no
C1 C6 C16 120.48(18) . . . no
C5 C6 C16 118.97(19) . . . no
C8 C7 C12 119.67(19) . . . no
C2 C7 C8 120.22(19) . . . no
C2 C7 C12 119.9(2) . . . no
C7 C8 C13 121.88(19) . . . no
C9 C8 C13 118.9(2) . . . no
C7 C8 C9 119.2(2) . . . no
C8 C9 C10 122.1(2) . . . no
C9 C10 C11 117.9(2) . . . no
C9 C10 C14 120.8(2) . . . no
C11 C10 C14 121.4(2) . . . no
C10 C11 C12 122.0(2) . . . no
C7 C12 C15 121.09(19) . . . no
C11 C12 C15 119.8(2) . . . no
C7 C12 C11 119.1(2) . . . no
C6 C16 C21 120.23(19) . . . no
C17 C16 C21 119.6(2) . . . no
C6 C16 C17 120.2(2) . . . no
C16 C17 C18 119.1(2) . . . no
C18 C17 C22 119.2(2) . . . no
C16 C17 C22 121.6(2) . . . no
C17 C18 C19 121.8(2) . . . no
C18 C19 C23 121.9(2) . . . no
C20 C19 C23 120.2(2) . . . no
C18 C19 C20 118.0(2) . . . no
C19 C20 C21 122.1(2) . . . no
C16 C21 C20 118.9(2) . . . no
C16 C21 C24 120.90(19) . . . no
C20 C21 C24 120.2(2) . . . no
Ge1 C25 C30 119.28(17) . . . yes
C26 C25 C30 118.4(2) . . . no
Ge1 C25 C26 121.59(15) . . . yes
C27 C26 C31 117.4(2) . . . no
C25 C26 C27 120.2(2) . . . no
C25 C26 C31 122.4(2) . . . no
C26 C27 C28 120.9(2) . . . no
C27 C28 C29 119.2(2) . . . no
C28 C29 C30 121.1(2) . . . no
C25 C30 C29 120.0(2) . . . no
C25 C30 C40 122.5(2) . . . no
C29 C30 C40 117.41(19) . . . no
C26 C31 C32 121.07(18) . . . no
C26 C31 C36 118.98(18) . . . no
C32 C31 C36 119.89(19) . . . no
C31 C32 C37 120.61(19) . . . no
C33 C32 C37 120.48(19) . . . no
C31 C32 C33 118.91(19) . . . no
C32 C33 C34 121.9(2) . . . no
C33 C34 C38 120.9(2) . . . no
C35 C34 C38 120.7(2) . . . no
C33 C34 C35 118.4(2) . . . no
C34 C35 C36 121.7(2) . . . no
C31 C36 C39 120.94(19) . . . no
C35 C36 C39 119.84(19) . . . no
C31 C36 C35 119.21(19) . . . no
C30 C40 C41 120.89(19) . . . no
C30 C40 C45 119.21(19) . . . no
C41 C40 C45 119.7(2) . . . no
C40 C41 C42 118.80(19) . . . no
C42 C41 C46 119.63(19) . . . no
C40 C41 C46 121.5(2) . . . no
C41 C42 C43 122.4(2) . . . no
C42 C43 C44 118.1(2) . . . no
C42 C43 C47 121.6(2) . . . no
C44 C43 C47 120.3(2) . . . no
C43 C44 C45 121.8(2) . . . no
C40 C45 C48 120.8(2) . . . no
C44 C45 C48 119.9(2) . . . no
C40 C45 C44 119.2(2) . . . no
Si1 C49 N1 130.47(16) . . . yes
Si1 C49 N2 123.63(15) . . . yes
N1 C49 N2 104.87(18) . . . yes
N1 C50 C51 106.82(18) . . . yes
N1 C50 C53 122.00(19) . . . yes
C51 C50 C53 131.2(2) . . . no
N2 C51 C54 122.05(19) . . . yes
C50 C51 C54 131.7(2) . . . no
N2 C51 C50 106.25(19) . . . yes
C4 C3 H3 119.00 . . . no
C2 C3 H3 119.00 . . . no
C5 C4 H4 120.00 . . . no
C3 C4 H4 120.00 . . . no
C4 C5 H5 120.00 . . . no
C6 C5 H5 120.00 . . . no
C8 C9 H9 119.00 . . . no
C10 C9 H9 119.00 . . . no
C12 C11 H11 119.00 . . . no
C10 C11 H11 119.00 . . . no
C8 C13 H13A 109.00 . . . no
C8 C13 H13B 109.00 . . . no
H13A C13 H13B 109.00 . . . no
H13A C13 H13C 109.00 . . . no
C8 C13 H13C 109.00 . . . no
H13B C13 H13C 109.00 . . . no
C10 C14 H14B 109.00 . . . no
C10 C14 H14C 109.00 . . . no
H14A C14 H14B 110.00 . . . no
H14A C14 H14C 109.00 . . . no
H14B C14 H14C 109.00 . . . no
C10 C14 H14A 109.00 . . . no
C12 C15 H15A 109.00 . . . no
C12 C15 H15C 109.00 . . . no
H15A C15 H15B 109.00 . . . no
H15A C15 H15C 109.00 . . . no
H15B C15 H15C 109.00 . . . no
C12 C15 H15B 109.00 . . . no
C17 C18 H18 119.00 . . . no
C19 C18 H18 119.00 . . . no
C21 C20 H20 119.00 . . . no
C19 C20 H20 119.00 . . . no
C17 C22 H22B 109.00 . . . no
C17 C22 H22C 109.00 . . . no
H22A C22 H22B 109.00 . . . no
H22A C22 H22C 109.00 . . . no
H22B C22 H22C 109.00 . . . no
C17 C22 H22A 109.00 . . . no
C19 C23 H23A 109.00 . . . no
C19 C23 H23C 109.00 . . . no
H23A C23 H23B 109.00 . . . no
H23A C23 H23C 109.00 . . . no
H23B C23 H23C 109.00 . . . no
C19 C23 H23B 109.00 . . . no
C21 C24 H24A 109.00 . . . no
C21 C24 H24B 109.00 . . . no
H24A C24 H24B 109.00 . . . no
H24A C24 H24C 109.00 . . . no
H24B C24 H24C 109.00 . . . no
C21 C24 H24C 109.00 . . . no
C26 C27 H27 120.00 . . . no
C28 C27 H27 120.00 . . . no
C27 C28 H28 120.00 . . . no
C29 C28 H28 120.00 . . . no
C30 C29 H29 119.00 . . . no
C28 C29 H29 119.00 . . . no
C32 C33 H33 119.00 . . . no
C34 C33 H33 119.00 . . . no
C36 C35 H35 119.00 . . . no
C34 C35 H35 119.00 . . . no
C32 C37 H37A 109.00 . . . no
C32 C37 H37C 109.00 . . . no
H37A C37 H37B 109.00 . . . no
H37A C37 H37C 109.00 . . . no
H37B C37 H37C 109.00 . . . no
C32 C37 H37B 109.00 . . . no
C34 C38 H38A 109.00 . . . no
C34 C38 H38B 109.00 . . . no
H38A C38 H38B 109.00 . . . no
H38A C38 H38C 109.00 . . . no
C34 C38 H38C 109.00 . . . no
H38B C38 H38C 109.00 . . . no
C36 C39 H39B 109.00 . . . no
C36 C39 H39C 109.00 . . . no
C36 C39 H39A 109.00 . . . no
H39A C39 H39C 109.00 . . . no
H39B C39 H39C 109.00 . . . no
H39A C39 H39B 109.00 . . . no
C43 C42 H42 119.00 . . . no
C41 C42 H42 119.00 . . . no
C45 C44 H44 119.00 . . . no
C43 C44 H44 119.00 . . . no
C41 C46 H46A 109.00 . . . no
C41 C46 H46C 109.00 . . . no
H46A C46 H46B 109.00 . . . no
C41 C46 H46B 109.00 . . . no
H46B C46 H46C 109.00 . . . no
H46A C46 H46C 109.00 . . . no
C43 C47 H47A 109.00 . . . no
C43 C47 H47B 109.00 . . . no
H47A C47 H47B 109.00 . . . no
H47A C47 H47C 109.00 . . . no
C43 C47 H47C 110.00 . . . no
H47B C47 H47C 109.00 . . . no
C45 C48 H48B 109.00 . . . no
C45 C48 H48C 109.00 . . . no
H48A C48 H48B 109.00 . . . no
H48A C48 H48C 109.00 . . . no
H48B C48 H48C 110.00 . . . no
C45 C48 H48A 109.00 . . . no
N1 C52 H52A 109.00 . . . no
N1 C52 H52B 109.00 . . . no
H52A C52 H52B 109.00 . . . no
H52A C52 H52C 109.00 . . . no
H52B C52 H52C 109.00 . . . no
N1 C52 H52C 109.00 . . . no
C50 C53 H53B 109.00 . . . no
C50 C53 H53C 109.00 . . . no
C50 C53 H53A 109.00 . . . no
H53A C53 H53C 109.00 . . . no
H53B C53 H53C 109.00 . . . no
H53A C53 H53B 109.00 . . . no
C51 C54 H54A 109.00 . . . no
C51 C54 H54B 109.00 . . . no
H54A C54 H54B 109.00 . . . no
H54A C54 H54C 109.00 . . . no
C51 C54 H54C 109.00 . . . no
H54B C54 H54C 109.00 . . . no
N2 C55 H55B 109.00 . . . no
N2 C55 H55C 110.00 . . . no
N2 C55 H55A 109.00 . . . no
H55A C55 H55C 110.00 . . . no
H55B C55 H55C 109.00 . . . no
H55A C55 H55B 109.00 . . . no
C61 O2 C62 107.0(6) . . . yes
O1 C57 C56 104.5(6) . . . yes
O1 C58 C59 103.3(6) . . . yes
C57 C56 H56B 110.00 . . . no
C57 C56 H56C 109.00 . . . no
H56A C56 H56B 109.00 . . . no
H56A C56 H56C 109.00 . . . no
H56B C56 H56C 109.00 . . . no
C57 C56 H56A 109.00 . . . no
O1 C57 H57A 111.00 . . . no
C56 C57 H57A 111.00 . . . no
C56 C57 H57B 111.00 . . . no
H57A C57 H57B 109.00 . . . no
O1 C57 H57B 111.00 . . . no
O1 C58 H58A 111.00 . . . no
C59 C58 H58A 111.00 . . . no
C59 C58 H58B 111.00 . . . no
O1 C58 H58B 111.00 . . . no
H58A C58 H58B 109.00 . . . no
C58 C59 H59B 109.00 . . . no
C58 C59 H59C 110.00 . . . no
C58 C59 H59A 110.00 . . . no
H59A C59 H59C 110.00 . . . no
H59B C59 H59C 109.00 . . . no
H59A C59 H59B 109.00 . . . no
O2 C61 C60 104.7(7) . . . yes
O2 C62 C63 103.1(6) . . . yes
C61 C60 H60A 109.00 . . . no
C61 C60 H60B 109.00 . . . no
C61 C60 H60C 109.00 . . . no
H60A C60 H60B 109.00 . . . no
H60A C60 H60C 109.00 . . . no
H60B C60 H60C 110.00 . . . no
O2 C61 H61A 111.00 . . . no
O2 C61 H61B 111.00 . . . no
C60 C61 H61A 111.00 . . . no
C60 C61 H61B 111.00 . . . no
H61A C61 H61B 109.00 . . . no
O2 C62 H62A 111.00 . . . no
O2 C62 H62B 111.00 . . . no
C63 C62 H62A 111.00 . . . no
C63 C62 H62B 111.00 . . . no
H62A C62 H62B 109.00 . . . no
C62 C63 H63A 109.00 . . . no
C62 C63 H63B 109.00 . . . no
C62 C63 H63C 109.00 . . . no
H63A C63 H63B 109.00 . . . no
H63A C63 H63C 109.00 . . . no
H63B C63 H63C 109.00 . . . no

loop_
_geom_bond_atom_site_label_1
_geom_bond_atom_site_label_2
_geom_bond_distance
_geom_bond_site_symmetry_1
_geom_bond_site_symmetry_2
_geom_bond_publ_flag
Ge1 P1 2.2450(9) . . yes
Ge1 P2 2.3723(9) . . yes
Ge1 P3 2.3964(10) . . yes
Ge1 C25 1.995(2) . . yes
P1 Si1 2.1650(10) . . yes
P2 P4 2.2288(10) . . yes
P2 P5 2.2324(12) . . yes
P3 P4 2.2276(11) . . yes
P3 P5 2.2282(11) . . yes
P4 P5 2.1629(11) . . yes
Si1 C1 1.902(2) . . yes
Si1 C49 1.937(2) . . yes
Si1 H1 1.38(2) . . no
N1 C50 1.385(3) . . yes
N1 C52 1.465(3) . . yes
N1 C49 1.350(3) . . yes
N2 C49 1.354(3) . . yes
N2 C51 1.384(3) . . yes
N2 C55 1.461(3) . . yes
C1 C2 1.407(3) . . no
C1 C6 1.426(3) . . no
O1 C58 1.474(10) . . yes
O1 C57 1.459(10) . . yes
C2 C3 1.396(3) . . no
C2 C7 1.505(3) . . no
C3 C4 1.388(3) . . no
C4 C5 1.381(3) . . no
C5 C6 1.391(3) . . no
C6 C16 1.500(3) . . no
C7 C8 1.404(3) . . no
C7 C12 1.406(3) . . no
C8 C13 1.509(3) . . no
C8 C9 1.392(3) . . no
C9 C10 1.392(3) . . no
C10 C11 1.390(3) . . no
C10 C14 1.513(3) . . no
C11 C12 1.396(3) . . no
C12 C15 1.508(3) . . no
C16 C17 1.403(3) . . no
C16 C21 1.406(3) . . no
C17 C22 1.507(4) . . no
C17 C18 1.394(3) . . no
C18 C19 1.384(4) . . no
C19 C20 1.392(3) . . no
C19 C23 1.506(4) . . no
C20 C21 1.387(3) . . no
C21 C24 1.505(3) . . no
C25 C30 1.409(3) . . no
C25 C26 1.406(3) . . no
C26 C31 1.501(3) . . no
C26 C27 1.398(3) . . no
C27 C28 1.384(3) . . no
C28 C29 1.384(4) . . no
C29 C30 1.396(3) . . no
C30 C40 1.501(3) . . no
C31 C36 1.405(3) . . no
C31 C32 1.403(3) . . no
C32 C33 1.397(3) . . no
C32 C37 1.505(3) . . no
C33 C34 1.386(3) . . no
C34 C35 1.387(3) . . no
C34 C38 1.513(3) . . no
C35 C36 1.394(3) . . no
C36 C39 1.512(3) . . no
C40 C45 1.411(3) . . no
C40 C41 1.401(3) . . no
C41 C42 1.396(3) . . no
C41 C46 1.506(3) . . no
C42 C43 1.384(3) . . no
C43 C44 1.389(3) . . no
C43 C47 1.507(4) . . no
C44 C45 1.391(3) . . no
C45 C48 1.503(3) . . no
C50 C51 1.356(3) . . no
C50 C53 1.490(3) . . no
C51 C54 1.489(3) . . no
C3 H3 0.9500 . . no
C4 H4 0.9500 . . no
C5 H5 0.9500 . . no
C9 H9 0.9500 . . no
C11 H11 0.9500 . . no
C13 H13A 0.9800 . . no
C13 H13B 0.9800 . . no
C13 H13C 0.9800 . . no
C14 H14A 0.9800 . . no
C14 H14C 0.9800 . . no
C14 H14B 0.9800 . . no
C15 H15B 0.9800 . . no
C15 H15A 0.9800 . . no
C15 H15C 0.9800 . . no
C18 H18 0.9500 . . no
C20 H20 0.9500 . . no
C22 H22C 0.9800 . . no
C22 H22B 0.9800 . . no
C22 H22A 0.9800 . . no
C23 H23B 0.9800 . . no
C23 H23A 0.9800 . . no
C23 H23C 0.9800 . . no
C24 H24B 0.9800 . . no
C24 H24A 0.9800 . . no
C24 H24C 0.9800 . . no
C27 H27 0.9500 . . no
C28 H28 0.9500 . . no
C29 H29 0.9500 . . no
C33 H33 0.9500 . . no
C35 H35 0.9500 . . no
C37 H37A 0.9800 . . no
C37 H37C 0.9800 . . no
C37 H37B 0.9800 . . no
C38 H38C 0.9800 . . no
C38 H38B 0.9800 . . no
C38 H38A 0.9800 . . no
C39 H39A 0.9800 . . no
C39 H39B 0.9800 . . no
C39 H39C 0.9800 . . no
C42 H42 0.9500 . . no
C44 H44 0.9500 . . no
C46 H46B 0.9800 . . no
C46 H46C 0.9800 . . no
C46 H46A 0.9800 . . no
C47 H47C 0.9800 . . no
C47 H47A 0.9800 . . no
C47 H47B 0.9800 . . no
C48 H48C 0.9800 . . no
C48 H48B 0.9800 . . no
C48 H48A 0.9800 . . no
C52 H52B 0.9800 . . no
C52 H52A 0.9800 . . no
C52 H52C 0.9800 . . no
C53 H53B 0.9800 . . no
C53 H53A 0.9800 . . no
C53 H53C 0.9800 . . no
C54 H54B 0.9800 . . no
C54 H54C 0.9800 . . no
C54 H54A 0.9800 . . no
C55 H55C 0.9800 . . no
C55 H55A 0.9800 . . no
C55 H55B 0.9800 . . no
O2 C62 1.476(11) . . yes
O2 C61 1.461(9) . . yes
C56 C57 1.473(9) . . no
C58 C59 1.580(9) . . no
C56 H56C 0.9800 . . no
C56 H56A 0.9800 . . no
C56 H56B 0.9800 . . no
C57 H57B 0.9900 . . no
C57 H57A 0.9900 . . no
C58 H58B 0.9900 . . no
C58 H58A 0.9900 . . no
C59 H59C 0.9800 . . no
C59 H59A 0.9800 . . no
C59 H59B 0.9800 . . no
C60 C61 1.473(14) . . no
C62 C63 1.581(11) . . no
C60 H60A 0.9800 . . no
C60 H60B 0.9800 . . no
C60 H60C 0.9800 . . no
C61 H61A 0.9900 . . no
C61 H61B 0.9900 . . no
C62 H62A 0.9900 . . no
C62 H62B 0.9900 . . no
C63 H63A 0.9800 . . no
C63 H63B 0.9800 . . no
C63 H63C 0.9800 . . no

loop_
_geom_hbond_atom_site_label_D
_geom_hbond_atom_site_label_H
_geom_hbond_atom_site_label_A
_geom_hbond_distance_DH
_geom_hbond_distance_HA
_geom_hbond_distance_DA
_geom_hbond_angle_DHA
_geom_hbond_site_symmetry_A
_geom_hbond_publ_flag
C48 H48C P3 0.9800 2.8500 3.439(3) 119.00 . yes
C52 H52A P3 0.9800 2.8300 3.474(2) 124.00 . yes
C52 H52C P1 0.9800 2.7100 3.541(3) 142.00 . yes
C62 H62A P5 0.9900 2.8300 3.646(7) 140.00 2_655 yes

loop_
_geom_torsion_atom_site_label_1
_geom_torsion_atom_site_label_2
_geom_torsion_atom_site_label_3
_geom_torsion_atom_site_label_4
_geom_torsion
_geom_torsion_site_symmetry_1
_geom_torsion_site_symmetry_2
_geom_torsion_site_symmetry_3
_geom_torsion_site_symmetry_4
_geom_torsion_publ_flag
P2 Ge1 P1 Si1 44.49(4) . . . . no
P3 Ge1 P1 Si1 -54.04(4) . . . . no
C25 Ge1 P1 Si1 174.92(7) . . . . no
P1 Ge1 P2 P4 -151.87(3) . . . . no
P1 Ge1 P2 P5 -93.83(3) . . . . no
P3 Ge1 P2 P4 -27.72(3) . . . . no
P3 Ge1 P2 P5 30.33(3) . . . . no
C25 Ge1 P2 P4 84.09(7) . . . . no
C25 Ge1 P2 P5 142.13(7) . . . . no
P1 Ge1 P3 P4 145.66(3) . . . . no
P1 Ge1 P3 P5 87.51(3) . . . . no
P2 Ge1 P3 P4 27.74(3) . . . . no
P2 Ge1 P3 P5 -30.41(3) . . . . no
C25 Ge1 P3 P4 -87.48(7) . . . . no
C25 Ge1 P3 P5 -145.63(7) . . . . no
P1 Ge1 C25 C26 -101.97(15) . . . . no
P1 Ge1 C25 C30 68.22(16) . . . . no
P2 Ge1 C25 C26 29.31(18) . . . . no
P2 Ge1 C25 C30 -160.49(13) . . . . no
P3 Ge1 C25 C26 120.83(15) . . . . no
P3 Ge1 C25 C30 -68.97(16) . . . . no
Ge1 P1 Si1 C1 -168.98(8) . . . . no
Ge1 P1 Si1 C49 65.89(7) . . . . no
Ge1 P2 P4 P3 29.63(3) . . . . no
Ge1 P2 P4 P5 87.25(3) . . . . no
P5 P2 P4 P3 -57.62(3) . . . . no
Ge1 P2 P5 P3 -32.46(3) . . . . no
Ge1 P2 P5 P4 -90.06(3) . . . . no
P4 P2 P5 P3 57.60(3) . . . . no
Ge1 P3 P4 P2 -29.31(3) . . . . no
Ge1 P3 P4 P5 -87.03(3) . . . . no
P5 P3 P4 P2 57.71(3) . . . . no
Ge1 P3 P5 P2 32.11(3) . . . . no
Ge1 P3 P5 P4 89.68(3) . . . . no
P4 P3 P5 P2 -57.57(3) . . . . no
P2 P4 P5 P3 -105.16(3) . . . . no
P3 P4 P5 P2 105.16(3) . . . . no
P1 Si1 C1 C2 -75.8(2) . . . . no
P1 Si1 C1 C6 100.93(17) . . . . no
C49 Si1 C1 C2 53.3(2) . . . . no
C49 Si1 C1 C6 -129.89(18) . . . . no
P1 Si1 C49 N1 11.2(2) . . . . no
P1 Si1 C49 N2 -155.36(15) . . . . no
C1 Si1 C49 N1 -115.86(19) . . . . no
C1 Si1 C49 N2 77.54(18) . . . . no
C50 N1 C49 Si1 -168.10(16) . . . . no
C50 N1 C49 N2 0.4(2) . . . . no
C52 N1 C49 Si1 11.0(3) . . . . no
C52 N1 C49 N2 179.46(19) . . . . no
C49 N1 C50 C51 -0.3(2) . . . . no
C49 N1 C50 C53 178.7(2) . . . . no
C52 N1 C50 C51 -179.40(19) . . . . no
C52 N1 C50 C53 -0.4(3) . . . . no
C51 N2 C49 Si1 169.14(15) . . . . no
C51 N2 C49 N1 -0.4(2) . . . . no
C55 N2 C49 Si1 -10.5(3) . . . . no
C55 N2 C49 N1 -180.0(2) . . . . no
C49 N2 C51 C50 0.2(2) . . . . no
C49 N2 C51 C54 -179.0(2) . . . . no
C55 N2 C51 C50 179.8(2) . . . . no
C55 N2 C51 C54 0.6(3) . . . . no
Si1 C1 C2 C3 176.79(18) . . . . no
Si1 C1 C2 C7 -4.1(3) . . . . no
C6 C1 C2 C3 0.0(3) . . . . no
C6 C1 C2 C7 179.0(2) . . . . no
Si1 C1 C6 C5 -177.96(18) . . . . no
Si1 C1 C6 C16 2.6(3) . . . . no
C2 C1 C6 C5 -1.0(3) . . . . no
C2 C1 C6 C16 179.5(2) . . . . no
C58 O1 C57 C56 -176.7(6) . . . . no
C57 O1 C58 C59 -176.9(6) . . . . no
C1 C2 C7 C8 -89.9(3) . . . . no
C1 C2 C3 C4 0.7(4) . . . . no
C7 C2 C3 C4 -178.5(2) . . . . no
C3 C2 C7 C12 -85.2(3) . . . . no
C1 C2 C7 C12 95.7(3) . . . . no
C3 C2 C7 C8 89.2(3) . . . . no
C2 C3 C4 C5 -0.2(4) . . . . no
C3 C4 C5 C6 -0.8(4) . . . . no
C4 C5 C6 C16 -179.1(2) . . . . no
C4 C5 C6 C1 1.4(4) . . . . no
C5 C6 C16 C17 -82.8(3) . . . . no
C5 C6 C16 C21 98.6(3) . . . . no
C1 C6 C16 C21 -82.0(3) . . . . no
C1 C6 C16 C17 96.7(3) . . . . no
C2 C7 C8 C13 -0.6(3) . . . . no
C2 C7 C8 C9 -177.94(19) . . . . no
C2 C7 C12 C11 177.0(2) . . . . no
C12 C7 C8 C9 -3.6(3) . . . . no
C12 C7 C8 C13 173.8(2) . . . . no
C8 C7 C12 C15 -174.8(2) . . . . no
C2 C7 C12 C15 -0.5(3) . . . . no
C8 C7 C12 C11 2.7(3) . . . . no
C7 C8 C9 C10 2.2(3) . . . . no
C13 C8 C9 C10 -175.3(2) . . . . no
C8 C9 C10 C14 -179.4(2) . . . . no
C8 C9 C10 C11 0.2(3) . . . . no
C14 C10 C11 C12 178.5(2) . . . . no
C9 C10 C11 C12 -1.2(3) . . . . no
C10 C11 C12 C15 177.3(2) . . . . no
C10 C11 C12 C7 -0.3(3) . . . . no
C6 C16 C17 C18 -171.5(2) . . . . no
C21 C16 C17 C22 -170.9(2) . . . . no
C6 C16 C17 C22 10.5(3) . . . . no
C21 C16 C17 C18 7.1(3) . . . . no
C17 C16 C21 C20 -6.6(3) . . . . no
C17 C16 C21 C24 171.21(19) . . . . no
C6 C16 C21 C20 172.10(19) . . . . no
C6 C16 C21 C24 -10.2(3) . . . . no
C16 C17 C18 C19 -1.8(3) . . . . no
C22 C17 C18 C19 176.3(2) . . . . no
C17 C18 C19 C20 -4.0(3) . . . . no
C17 C18 C19 C23 176.0(2) . . . . no
C18 C19 C20 C21 4.6(3) . . . . no
C23 C19 C20 C21 -175.4(2) . . . . no
C19 C20 C21 C16 0.6(3) . . . . no
C19 C20 C21 C24 -177.2(2) . . . . no
Ge1 C25 C26 C31 -15.9(3) . . . . no
Ge1 C25 C26 C27 166.45(16) . . . . no
Ge1 C25 C30 C29 -166.76(16) . . . . no
C30 C25 C26 C27 -3.8(3) . . . . no
C30 C25 C26 C31 173.79(18) . . . . no
C26 C25 C30 C40 -173.34(18) . . . . no
Ge1 C25 C30 C40 16.2(3) . . . . no
C26 C25 C30 C29 3.8(3) . . . . no
C25 C26 C27 C28 1.0(3) . . . . no
C25 C26 C31 C36 -87.5(3) . . . . no
C31 C26 C27 C28 -176.7(2) . . . . no
C25 C26 C31 C32 95.4(3) . . . . no
C27 C26 C31 C36 90.1(3) . . . . no
C27 C26 C31 C32 -86.9(3) . . . . no
C26 C27 C28 C29 2.0(3) . . . . no
C27 C28 C29 C30 -2.0(3) . . . . no
C28 C29 C30 C25 -0.9(3) . . . . no
C28 C29 C30 C40 176.4(2) . . . . no
C25 C30 C40 C45 78.5(3) . . . . no
C25 C30 C40 C41 -106.9(2) . . . . no
C29 C30 C40 C45 -98.7(2) . . . . no
C29 C30 C40 C41 76.0(3) . . . . no
C26 C31 C32 C37 -2.9(3) . . . . no
C26 C31 C32 C33 177.6(2) . . . . no
C26 C31 C36 C35 -178.1(2) . . . . no
C36 C31 C32 C33 0.6(3) . . . . no
C36 C31 C32 C37 -179.9(2) . . . . no
C32 C31 C36 C39 177.8(2) . . . . no
C32 C31 C36 C35 -1.0(3) . . . . no
C26 C31 C36 C39 0.7(3) . . . . no
C37 C32 C33 C34 -179.0(2) . . . . no
C31 C32 C33 C34 0.4(4) . . . . no
C32 C33 C34 C35 -1.1(4) . . . . no
C32 C33 C34 C38 178.8(2) . . . . no
C38 C34 C35 C36 -179.1(2) . . . . no
C33 C34 C35 C36 0.7(4) . . . . no
C34 C35 C36 C39 -178.4(2) . . . . no
C34 C35 C36 C31 0.3(4) . . . . no
C30 C40 C41 C46 0.6(3) . . . . no
C30 C40 C41 C42 -177.6(2) . . . . no
C30 C40 C45 C44 177.1(2) . . . . no
C45 C40 C41 C42 -2.9(3) . . . . no
C45 C40 C41 C46 175.2(2) . . . . no
C41 C40 C45 C48 -174.5(2) . . . . no
C41 C40 C45 C44 2.4(3) . . . . no
C30 C40 C45 C48 0.2(3) . . . . no
C46 C41 C42 C43 -176.4(2) . . . . no
C40 C41 C42 C43 1.7(3) . . . . no
C41 C42 C43 C44 0.0(3) . . . . no
C41 C42 C43 C47 179.3(2) . . . . no
C42 C43 C44 C45 -0.6(3) . . . . no
C47 C43 C44 C45 -179.9(2) . . . . no
C43 C44 C45 C48 176.3(2) . . . . no
C43 C44 C45 C40 -0.6(3) . . . . no
N1 C50 C51 N2 0.1(2) . . . . no
C53 C50 C51 C54 0.3(4) . . . . no
N1 C50 C51 C54 179.1(2) . . . . no
C53 C50 C51 N2 -178.8(2) . . . . no
C62 O2 C61 C60 153.5(6) . . . . no
C61 O2 C62 C63 -177.2(5) . . . . no
